data_7044413
loop_
_publ_author_name
'Li, Chen-Yu'
'Su, Yu-Chia'
'Lin, Chia-Her'
'Huang, Hsi-Ya'
'Tsai, Chen-Yen'
'Lee, Ting-Yu'
'Ko, Bao-Tsan'

_publ_section_title
;
 Synthesis and characterization of trimetallic cobalt, zinc and nickel
 complexes containing amine-bis(benzotriazole phenolate) ligands:
 efficient catalysts for coupling of carbon dioxide with epoxides
;
_journal_name_full 'Dalton Trans.'
_journal_paper_doi 10.1039/C7DT02841E
_journal_year 2017
_chemical_formula_sum 'C68 H74 N16 Ni3 O10'
_chemical_formula_weight 1451.56
_space_group_crystal_system monoclinic
_space_group_IT_number 15
_space_group_name_Hall '-C 2yc'
_space_group_name_H-M_alt 'C 1 2/c 1'
_symmetry_space_group_name_Hall '-C 2yc'
_symmetry_space_group_name_H-M 'C 1 2/c 1'
_atom_sites_solution_hydrogens mixed
_audit_creation_method SHELXL-2016/6
_audit_update_record
;
2017-10-02 deposited with the CCDC.
2017-10-04 downloaded from the CCDC.
;
_cell_angle_alpha 90
_cell_angle_beta 132.1870(10)
_cell_angle_gamma 90
_cell_formula_units_Z 4
_cell_length_a 31.3010(11)
_cell_length_b 14.6377(5)
_cell_length_c 21.7838(14)
_cell_measurement_reflns_used 5478
_cell_measurement_temperature 100(2)
_cell_measurement_theta_max 26.69
_cell_measurement_theta_min 2.35
_cell_volume 7395.3(6)
_computing_structure_refinement 'SHELXL-2016/6 (Sheldrick, 2016)'
_diffrn_ambient_temperature 100(2)
_diffrn_detector_area_resol_mean 8.3333
_diffrn_measured_fraction_theta_full 0.996
_diffrn_measured_fraction_theta_max 0.845
_diffrn_measurement_device_type 'Bruker APEX-II CCD'
_diffrn_measurement_method '\f and \w scans'
_diffrn_radiation_type MoK\a
_diffrn_radiation_wavelength 0.71073
_diffrn_reflns_av_R_equivalents 0.0278
_diffrn_reflns_av_unetI/netI 0.0186
_diffrn_reflns_Laue_measured_fraction_full 0.996
_diffrn_reflns_Laue_measured_fraction_max 0.845
_diffrn_reflns_limit_h_max 41
_diffrn_reflns_limit_h_min -41
_diffrn_reflns_limit_k_max 19
_diffrn_reflns_limit_k_min -19
_diffrn_reflns_limit_l_max 29
_diffrn_reflns_limit_l_min -30
_diffrn_reflns_number 63964
_diffrn_reflns_point_group_measured_fraction_full 0.996
_diffrn_reflns_point_group_measured_fraction_max 0.845
_diffrn_reflns_theta_full 27.000
_diffrn_reflns_theta_max 30.074
_diffrn_reflns_theta_min 1.645
_exptl_absorpt_coefficient_mu 0.821
_exptl_absorpt_correction_T_max 0.8650
_exptl_absorpt_correction_T_min 0.7015
_exptl_absorpt_correction_type multi-scan
_exptl_absorpt_process_details 'SADABS V2008/1 (Bruker AXS, 2008)'
_exptl_crystal_colour green
_exptl_crystal_density_diffrn 1.304
_exptl_crystal_description columnar
_exptl_crystal_F_000 3032
_exptl_crystal_size_max 0.460
_exptl_crystal_size_mid 0.360
_exptl_crystal_size_min 0.180
_refine_diff_density_max 0.684
_refine_diff_density_min -0.749
_refine_diff_density_rms 0.059
_refine_ls_extinction_method none
_refine_ls_goodness_of_fit_ref 1.093
_refine_ls_hydrogen_treatment constr
_refine_ls_matrix_type full
_refine_ls_number_parameters 443
_refine_ls_number_reflns 9184
_refine_ls_number_restraints 0
_refine_ls_restrained_S_all 1.093
_refine_ls_R_factor_all 0.0337
_refine_ls_R_factor_gt 0.0305
_refine_ls_shift/su_max 0.006
_refine_ls_shift/su_mean 0.000
_refine_ls_structure_factor_coef Fsqd
_refine_ls_weighting_details 'w=1/[\s^2^(Fo^2^)+(0.0505P)^2^+4.8732P] where P=(Fo^2^+2Fc^2^)/3'
_refine_ls_weighting_scheme calc
_refine_ls_wR_factor_gt 0.0858
_refine_ls_wR_factor_ref 0.0875
_reflns_Friedel_coverage 0.000
_reflns_number_gt 8239
_reflns_number_total 9184
_reflns_threshold_expression 'I > 2\s(I)'
_cod_data_source_file c7dt02841e2.cif
_cod_data_source_block complex_3
_cod_database_code 7044413
_shelx_shelxl_version_number 2016/6
_shelx_space_group_comment
;
The symmetry employed for this shelxl refinement is uniquely defined
by the following loop, which should always be used as a source of
symmetry information in preference to the above space-group names.
They are only intended as comments.
;
_shelx_estimated_absorpt_t_min 0.704
_shelx_estimated_absorpt_t_max 0.866

loop_
_space_group_symop_operation_xyz
'x, y, z'
'-x, y, -z+1/2'
'x+1/2, y+1/2, z'
'-x+1/2, y+1/2, -z+1/2'
'-x, -y, -z'
'x, -y, z-1/2'
'-x+1/2, -y+1/2, -z'
'x+1/2, -y+1/2, z-1/2'

loop_
_atom_site_label
_atom_site_type_symbol
_atom_site_fract_x
_atom_site_fract_y
_atom_site_fract_z
_atom_site_U_iso_or_equiv
_atom_site_adp_type
_atom_site_occupancy
_atom_site_site_symmetry_order
_atom_site_calc_flag
_atom_site_refinement_flags_posn
_atom_site_refinement_flags_adp
_atom_site_refinement_flags_occupancy
Ni1 Ni 0.88956(2) 0.13361(2) 0.03902(2) 0.01430(6) Uani 1 1 d . . .
Ni2 Ni 1.000000 0.03804(2) 0.250000 0.01267(6) Uani 1 2 d S T P
O1 O 0.85591(4) 0.25525(7) -0.02496(6) 0.0196(2) Uani 1 1 d . . .
O2 O 0.92540(4) 0.02416(6) 0.12094(5) 0.01485(18) Uani 1 1 d . . .
O3 O 0.97242(5) 0.19941(7) 0.12131(6) 0.0243(2) Uani 1 1 d . . .
O4 O 1.04401(5) 0.13492(7) 0.24709(6) 0.0200(2) Uani 1 1 d . . .
O5 O 0.86437(5) 0.18570(7) 0.09510(6) 0.0202(2) Uani 1 1 d . . .
H5A H 0.830671 0.174520 0.075971 0.024 Uiso 1 1 d R U .
H5C H 0.887182 0.219010 0.137891 0.024 Uiso 1 1 d R U .
N1 N 0.86780(6) 0.44487(9) -0.04732(7) 0.0228(3) Uani 1 1 d . . .
N2 N 0.84610(5) 0.40135(8) -0.11462(7) 0.0189(2) Uani 1 1 d . . .
N3 N 0.86457(6) 0.43214(8) -0.14830(7) 0.0200(2) Uani 1 1 d . . .
N4 N 1.03657(5) -0.05794(8) 0.22900(7) 0.0155(2) Uani 1 1 d . . .
N5 N 1.00379(5) -0.13099(7) 0.18151(7) 0.0170(2) Uani 1 1 d . . .
N6 N 1.03331(6) -0.19345(9) 0.17886(7) 0.0230(3) Uani 1 1 d . . .
N7 N 0.80522(5) 0.06731(8) -0.05275(7) 0.0162(2) Uani 1 1 d . . .
N8 N 0.90802(5) 0.08042(8) -0.02787(7) 0.0181(2) Uani 1 1 d . . .
C1 C 0.80662(6) 0.26358(9) -0.10451(8) 0.0182(3) Uani 1 1 d . . .
C2 C 0.80099(6) 0.33139(9) -0.15331(8) 0.0193(3) Uani 1 1 d . . .
C3 C 0.75264(7) 0.33151(10) -0.23979(9) 0.0219(3) Uani 1 1 d . . .
H3B H 0.751060 0.377489 -0.272050 0.026 Uiso 1 1 calc R U .
C4 C 0.70617(7) 0.26771(10) -0.28201(9) 0.0225(3) Uani 1 1 d . . .
C5 C 0.70818(6) 0.20486(10) -0.23465(8) 0.0204(3) Uani 1 1 d . . .
H5B H 0.677689 0.162159 -0.259107 0.024 Uiso 1 1 calc R U .
C6 C 0.75596(6) 0.20336(9) -0.14870(8) 0.0186(3) Uani 1 1 d . . .
C7 C 0.75509(6) 0.13694(9) -0.09993(9) 0.0187(3) Uani 1 1 d . . .
H7A H 0.718188 0.103032 -0.137271 0.022 Uiso 1 1 calc R U .
H7B H 0.756186 0.170139 -0.059287 0.022 Uiso 1 1 calc R U .
C8 C 0.79436(6) 0.00487(9) -0.01306(8) 0.0177(3) Uani 1 1 d . . .
H8A H 0.754992 -0.020471 -0.055372 0.021 Uiso 1 1 calc R U .
H8B H 0.795919 0.039074 0.027620 0.021 Uiso 1 1 calc R U .
C9 C 0.83803(6) -0.07480(9) 0.03175(8) 0.0168(3) Uani 1 1 d . . .
C10 C 0.90222(6) -0.05963(9) 0.09573(8) 0.0155(3) Uani 1 1 d . . .
C11 C 0.93917(6) -0.13885(9) 0.12905(8) 0.0163(3) Uani 1 1 d . . .
C12 C 0.91499(7) -0.22701(9) 0.10759(8) 0.0204(3) Uani 1 1 d . . .
H12A H 0.939705 -0.278754 0.132063 0.025 Uiso 1 1 calc R U .
C13 C 0.85212(7) -0.24047(10) 0.04793(9) 0.0219(3) Uani 1 1 d . . .
C14 C 0.81456(6) -0.16342(10) 0.00915(8) 0.0197(3) Uani 1 1 d . . .
H14A H 0.773978 -0.171880 -0.031653 0.024 Uiso 1 1 calc R U .
C15 C 0.90468(7) 0.50942(10) -0.03478(9) 0.0214(3) Uani 1 1 d . . .
C16 C 0.94247(7) 0.57519(11) 0.02914(10) 0.0271(3) Uani 1 1 d . . .
H16A H 0.943882 0.580209 0.073952 0.033 Uiso 1 1 calc R U .
C17 C 0.97641(7) 0.63065(10) 0.02707(10) 0.0283(3) Uani 1 1 d . . .
H17A H 1.000962 0.674435 0.069548 0.034 Uiso 1 1 calc R U .
C18 C 0.97458(7) 0.62242(10) -0.03579(10) 0.0269(3) Uani 1 1 d . . .
H18A H 0.998404 0.660143 -0.037620 0.032 Uiso 1 1 calc R U .
C19 C 0.93826(7) 0.55943(10) -0.09824(9) 0.0241(3) Uani 1 1 d . . .
H19A H 0.937401 0.554931 -0.142566 0.029 Uiso 1 1 calc R U .
C20 C 0.90253(6) 0.50180(9) -0.09748(8) 0.0199(3) Uani 1 1 d . . .
C21 C 0.65429(8) 0.26657(12) -0.37563(9) 0.0312(4) Uani 1 1 d . . .
H21A H 0.642335 0.203291 -0.394495 0.047 Uiso 1 1 calc R U .
H21B H 0.665031 0.295111 -0.404318 0.047 Uiso 1 1 calc R U .
H21C H 0.622328 0.300587 -0.387936 0.047 Uiso 1 1 calc R U .
C22 C 0.82530(8) -0.33534(11) 0.02275(11) 0.0315(4) Uani 1 1 d . . .
H22A H 0.783839 -0.330242 -0.009311 0.047 Uiso 1 1 calc R U .
H22B H 0.843330 -0.372061 0.072500 0.047 Uiso 1 1 calc R U .
H22C H 0.831474 -0.364820 -0.011148 0.047 Uiso 1 1 calc R U .
C23 C 1.09259(6) -0.07267(10) 0.25919(8) 0.0187(3) Uani 1 1 d . . .
C24 C 1.14570(7) -0.01757(11) 0.30919(9) 0.0230(3) Uani 1 1 d . . .
H24A H 1.146698 0.040707 0.329316 0.028 Uiso 1 1 calc R U .
C25 C 1.19489(7) -0.05189(13) 0.32688(9) 0.0294(3) Uani 1 1 d . . .
H25A H 1.229235 -0.016591 0.358566 0.035 Uiso 1 1 calc R U .
C26 C 1.19309(7) -0.13845(13) 0.29759(10) 0.0328(4) Uani 1 1 d . . .
H26A H 1.226700 -0.161537 0.310517 0.039 Uiso 1 1 calc R U .
C27 C 1.14206(7) -0.19253(13) 0.24894(9) 0.0312(4) Uani 1 1 d . . .
H27A H 1.141780 -0.250956 0.229686 0.037 Uiso 1 1 calc R U .
C28 C 1.09037(7) -0.15795(11) 0.22884(8) 0.0226(3) Uani 1 1 d . . .
C29 C 0.80459(6) 0.01644(9) -0.10878(8) 0.0184(3) Uani 1 1 d . . .
H29A H 0.765313 0.016315 -0.164480 0.022 Uiso 1 1 calc R U .
H29B H 0.816127 -0.047576 -0.089618 0.022 Uiso 1 1 calc R U .
C30 C 0.84665(6) 0.06086(10) -0.11237(8) 0.0195(3) Uani 1 1 d . . .
H30A H 0.829774 0.119373 -0.142688 0.023 Uiso 1 1 calc R U .
H30B H 0.850418 0.020914 -0.145190 0.023 Uiso 1 1 calc R U .
C31 C 0.94524(7) -0.00388(10) 0.00918(9) 0.0208(3) Uani 1 1 d . . .
H31A H 0.952342 -0.024506 -0.026090 0.031 Uiso 1 1 calc R U .
H31B H 0.925538 -0.052263 0.013121 0.031 Uiso 1 1 calc R U .
H31C H 0.982056 0.010293 0.064627 0.031 Uiso 1 1 calc R U .
C32 C 0.93972(7) 0.14857(10) -0.03390(10) 0.0236(3) Uani 1 1 d . . .
H32A H 0.943195 0.126993 -0.072978 0.035 Uiso 1 1 calc R U .
H32B H 0.978270 0.157309 0.020764 0.035 Uiso 1 1 calc R U .
H32C H 0.918786 0.206712 -0.053494 0.035 Uiso 1 1 calc R U .
C33 C 1.02485(7) 0.19385(11) 0.19268(9) 0.0257(3) Uani 1 1 d . . .
C34 C 1.07149(11) 0.2639(2) 0.21894(12) 0.0748(10) Uani 1 1 d . . .
H34A H 1.109275 0.233890 0.254702 0.112 Uiso 1 1 calc R U .
H34B H 1.072099 0.314114 0.249232 0.112 Uiso 1 1 calc R U .
H34C H 1.062692 0.287952 0.169532 0.112 Uiso 1 1 calc R U .

loop_
_atom_site_aniso_label
_atom_site_aniso_U_11
_atom_site_aniso_U_22
_atom_site_aniso_U_33
_atom_site_aniso_U_23
_atom_site_aniso_U_13
_atom_site_aniso_U_12
Ni1 0.01809(11) 0.01452(9) 0.01204(9) 0.00071(5) 0.01083(8) -0.00046(6)
Ni2 0.01618(13) 0.01314(11) 0.01185(11) 0.000 0.01071(10) 0.000
O1 0.0238(5) 0.0185(5) 0.0140(4) 0.0021(3) 0.0117(4) 0.0006(4)
O2 0.0203(5) 0.0134(4) 0.0132(4) 0.0001(3) 0.0122(4) -0.0008(4)
O3 0.0281(6) 0.0229(5) 0.0179(5) 0.0022(4) 0.0138(5) -0.0059(4)
O4 0.0240(6) 0.0223(5) 0.0157(4) 0.0007(4) 0.0142(4) -0.0046(4)
O5 0.0251(5) 0.0211(5) 0.0158(4) -0.0004(4) 0.0144(4) 0.0023(4)
N1 0.0272(7) 0.0238(6) 0.0190(5) -0.0015(5) 0.0162(6) 0.0004(5)
N2 0.0245(6) 0.0174(5) 0.0158(5) 0.0019(4) 0.0140(5) 0.0001(5)
N3 0.0248(7) 0.0190(5) 0.0185(5) 0.0023(4) 0.0155(5) -0.0010(5)
N4 0.0189(6) 0.0182(5) 0.0127(5) -0.0009(4) 0.0119(5) -0.0007(4)
N5 0.0226(6) 0.0168(5) 0.0148(5) -0.0001(4) 0.0138(5) 0.0029(4)
N6 0.0274(7) 0.0239(6) 0.0194(5) -0.0002(5) 0.0165(5) 0.0084(5)
N7 0.0203(6) 0.0175(5) 0.0148(5) 0.0020(4) 0.0133(5) 0.0006(5)
N8 0.0220(6) 0.0201(5) 0.0178(5) 0.0018(4) 0.0156(5) -0.0002(5)
C1 0.0216(7) 0.0184(6) 0.0162(6) 0.0023(5) 0.0133(6) 0.0029(5)
C2 0.0231(7) 0.0177(6) 0.0182(6) 0.0019(5) 0.0143(6) -0.0003(6)
C3 0.0258(8) 0.0214(7) 0.0183(6) 0.0054(5) 0.0147(6) 0.0010(6)
C4 0.0238(8) 0.0230(7) 0.0169(6) 0.0042(5) 0.0122(6) 0.0017(6)
C5 0.0207(7) 0.0206(6) 0.0191(6) 0.0016(5) 0.0132(6) -0.0009(6)
C6 0.0197(7) 0.0193(6) 0.0179(6) 0.0051(5) 0.0131(6) 0.0038(5)
C7 0.0187(7) 0.0205(7) 0.0182(6) 0.0048(5) 0.0129(6) 0.0027(5)
C8 0.0187(7) 0.0210(6) 0.0159(6) 0.0025(5) 0.0126(6) -0.0016(5)
C9 0.0205(7) 0.0189(6) 0.0145(5) 0.0012(5) 0.0132(6) -0.0014(5)
C10 0.0214(7) 0.0163(6) 0.0132(5) 0.0003(4) 0.0134(6) -0.0014(5)
C11 0.0204(7) 0.0167(6) 0.0132(6) -0.0008(4) 0.0119(6) -0.0004(5)
C12 0.0305(8) 0.0154(6) 0.0185(6) -0.0004(5) 0.0177(6) 0.0002(6)
C13 0.0309(8) 0.0186(6) 0.0193(6) -0.0020(5) 0.0181(6) -0.0047(6)
C14 0.0219(7) 0.0222(7) 0.0157(6) -0.0010(5) 0.0129(6) -0.0053(6)
C15 0.0235(8) 0.0202(6) 0.0206(6) -0.0003(5) 0.0148(6) 0.0022(6)
C16 0.0278(8) 0.0252(7) 0.0237(7) -0.0051(6) 0.0154(7) 0.0014(6)
C17 0.0245(8) 0.0212(7) 0.0261(7) -0.0051(6) 0.0116(7) 0.0011(6)
C18 0.0238(8) 0.0198(7) 0.0306(8) 0.0032(6) 0.0156(7) 0.0002(6)
C19 0.0254(8) 0.0213(7) 0.0246(7) 0.0039(5) 0.0164(7) 0.0007(6)
C20 0.0209(7) 0.0177(6) 0.0181(6) 0.0015(5) 0.0118(6) 0.0019(5)
C21 0.0320(9) 0.0327(8) 0.0169(6) 0.0036(6) 0.0115(7) -0.0072(7)
C22 0.0366(10) 0.0204(7) 0.0306(8) -0.0027(6) 0.0198(8) -0.0081(7)
C23 0.0203(7) 0.0262(7) 0.0133(6) 0.0025(5) 0.0128(6) 0.0045(6)
C24 0.0216(8) 0.0333(8) 0.0172(6) 0.0011(5) 0.0142(6) 0.0009(6)
C25 0.0206(8) 0.0501(10) 0.0193(7) 0.0040(6) 0.0141(7) 0.0032(7)
C26 0.0255(9) 0.0565(11) 0.0217(7) 0.0070(7) 0.0180(7) 0.0154(8)
C27 0.0293(9) 0.0453(10) 0.0211(7) 0.0024(6) 0.0178(7) 0.0152(7)
C28 0.0251(8) 0.0293(7) 0.0152(6) 0.0026(5) 0.0143(6) 0.0081(6)
C29 0.0216(7) 0.0201(6) 0.0146(6) -0.0012(5) 0.0126(6) -0.0022(5)
C30 0.0244(8) 0.0222(6) 0.0168(6) 0.0007(5) 0.0158(6) 0.0000(6)
C31 0.0247(8) 0.0230(7) 0.0218(6) 0.0020(5) 0.0185(6) 0.0025(6)
C32 0.0290(8) 0.0256(7) 0.0267(7) 0.0020(6) 0.0230(7) -0.0026(6)
C33 0.0309(8) 0.0282(7) 0.0179(6) -0.0007(5) 0.0164(7) -0.0107(6)
C34 0.0590(15) 0.0940(19) 0.0260(9) 0.0151(10) 0.0100(10) -0.0509(14)

loop_
_atom_type_symbol
_atom_type_description
_atom_type_scat_dispersion_real
_atom_type_scat_dispersion_imag
_atom_type_scat_source
C C 0.0033 0.0016 'International Tables Vol C Tables 4.2.6.8 and 6.1.1.4'
H H 0.0000 0.0000 'International Tables Vol C Tables 4.2.6.8 and 6.1.1.4'
N N 0.0061 0.0033 'International Tables Vol C Tables 4.2.6.8 and 6.1.1.4'
O O 0.0106 0.0060 'International Tables Vol C Tables 4.2.6.8 and 6.1.1.4'
Ni Ni 0.3393 1.1124 'International Tables Vol C Tables 4.2.6.8 and 6.1.1.4'

loop_
_geom_angle_atom_site_label_1
_geom_angle_atom_site_label_2
_geom_angle_atom_site_label_3
_geom_angle
_geom_angle_site_symmetry_1
_geom_angle_site_symmetry_3
O5 Ni1 N8 175.02(5) . .
O5 Ni1 O1 81.46(4) . .
N8 Ni1 O1 96.17(4) . .
O5 Ni1 O2 88.64(4) . .
N8 Ni1 O2 94.04(4) . .
O1 Ni1 O2 169.16(4) . .
O5 Ni1 O3 93.99(4) . .
N8 Ni1 O3 90.27(5) . .
O1 Ni1 O3 87.67(4) . .
O2 Ni1 O3 88.63(4) . .
O5 Ni1 N7 89.92(4) . .
N8 Ni1 N7 85.72(4) . .
O1 Ni1 N7 90.58(4) . .
O2 Ni1 N7 93.83(4) . .
O3 Ni1 N7 175.43(4) . .
O4 Ni2 O4 90.12(6) . 2_755
O4 Ni2 N4 88.81(4) . .
O4 Ni2 N4 171.77(4) 2_755 .
O4 Ni2 N4 171.77(4) . 2_755
O4 Ni2 N4 88.81(4) 2_755 2_755
N4 Ni2 N4 93.40(6) . 2_755
O4 Ni2 O2 101.08(4) . .
O4 Ni2 O2 86.68(4) 2_755 .
N4 Ni2 O2 85.52(4) . .
N4 Ni2 O2 87.01(4) 2_755 .
O4 Ni2 O2 86.67(4) . 2_755
O4 Ni2 O2 101.07(4) 2_755 2_755
N4 Ni2 O2 87.01(4) . 2_755
N4 Ni2 O2 85.52(4) 2_755 2_755
O2 Ni2 O2 169.11(5) . 2_755
C1 O1 Ni1 124.95(9) . .
C10 O2 Ni1 121.46(8) . .
C10 O2 Ni2 115.97(7) . .
Ni1 O2 Ni2 122.57(4) . .
C33 O3 Ni1 144.70(9) . .
C33 O4 Ni2 128.07(10) . .
Ni1 O5 H5A 119.7 . .
Ni1 O5 H5C 120.3 . .
H5A O5 H5C 120.0 . .
N2 N1 C15 107.20(11) . .
N3 N2 N1 112.30(12) . .
N3 N2 C2 123.09(11) . .
N1 N2 C2 124.31(11) . .
N2 N3 C20 106.04(11) . .
N5 N4 C23 107.49(11) . .
N5 N4 Ni2 117.45(9) . .
C23 N4 Ni2 134.76(9) . .
N6 N5 N4 112.57(12) . .
N6 N5 C11 121.93(11) . .
N4 N5 C11 125.21(10) . .
N5 N6 C28 105.49(11) . .
C29 N7 C8 108.02(11) . .
C29 N7 C7 110.65(10) . .
C8 N7 C7 105.83(10) . .
C29 N7 Ni1 109.21(9) . .
C8 N7 Ni1 110.88(8) . .
C7 N7 Ni1 112.14(8) . .
C32 N8 C31 106.11(11) . .
C32 N8 C30 112.96(10) . .
C31 N8 C30 112.35(11) . .
C32 N8 Ni1 109.55(9) . .
C31 N8 Ni1 114.61(8) . .
C30 N8 Ni1 101.42(8) . .
O1 C1 C2 120.13(13) . .
O1 C1 C6 126.02(12) . .
C2 C1 C6 113.81(12) . .
C1 C2 C3 119.73(13) . .
C1 C2 N2 119.00(12) . .
C3 C2 N2 121.26(11) . .
C2 C3 C4 124.89(12) . .
C2 C3 H3B 117.6 . .
C4 C3 H3B 117.6 . .
C5 C4 C3 116.65(13) . .
C5 C4 C21 118.22(14) . .
C3 C4 C21 125.12(12) . .
C4 C5 C6 119.28(14) . .
C4 C5 H5B 120.4 . .
C6 C5 H5B 120.4 . .
C5 C6 C7 117.25(13) . .
C5 C6 C1 125.16(12) . .
C7 C6 C1 117.59(12) . .
C6 C7 N7 114.69(12) . .
C6 C7 H7A 108.6 . .
N7 C7 H7A 108.6 . .
C6 C7 H7B 108.6 . .
N7 C7 H7B 108.6 . .
H7A C7 H7B 107.6 . .
N7 C8 C9 113.02(11) . .
N7 C8 H8A 109.0 . .
C9 C8 H8A 109.0 . .
N7 C8 H8B 109.0 . .
C9 C8 H8B 109.0 . .
H8A C8 H8B 107.8 . .
C14 C9 C10 121.23(12) . .
C14 C9 C8 116.25(12) . .
C10 C9 C8 122.53(11) . .
O2 C10 C11 119.92(12) . .
O2 C10 C9 122.18(12) . .
C11 C10 C9 117.89(12) . .
C12 C11 C10 119.94(13) . .
C12 C11 N5 117.83(12) . .
C10 C11 N5 122.03(11) . .
C11 C12 C13 121.20(13) . .
C11 C12 H12A 119.4 . .
C13 C12 H12A 119.4 . .
C14 C13 C12 119.92(12) . .
C14 C13 C22 118.19(14) . .
C12 C13 C22 121.83(13) . .
C9 C14 C13 119.53(13) . .
C9 C14 H14A 120.2 . .
C13 C14 H14A 120.2 . .
C20 C15 N1 106.47(13) . .
C20 C15 C16 119.69(14) . .
N1 C15 C16 133.82(13) . .
C17 C16 C15 121.45(14) . .
C17 C16 H16A 119.3 . .
C15 C16 H16A 119.3 . .
C18 C17 C16 118.84(15) . .
C18 C17 H17A 120.6 . .
C16 C17 H17A 120.6 . .
C17 C18 C19 120.58(15) . .
C17 C18 H18A 119.7 . .
C19 C18 H18A 119.7 . .
C18 C19 C20 121.43(14) . .
C18 C19 H19A 119.3 . .
C20 C19 H19A 119.3 . .
C15 C20 N3 107.98(13) . .
C15 C20 C19 118.01(14) . .
N3 C20 C19 133.95(13) . .
C4 C21 H21A 109.5 . .
C4 C21 H21B 109.5 . .
H21A C21 H21B 109.5 . .
C4 C21 H21C 109.5 . .
H21A C21 H21C 109.5 . .
H21B C21 H21C 109.5 . .
C13 C22 H22A 109.5 . .
C13 C22 H22B 109.5 . .
H22A C22 H22B 109.5 . .
C13 C22 H22C 109.5 . .
H22A C22 H22C 109.5 . .
H22B C22 H22C 109.5 . .
C28 C23 N4 105.34(13) . .
C28 C23 C24 120.93(13) . .
N4 C23 C24 133.70(13) . .
C25 C24 C23 119.46(14) . .
C25 C24 H24A 120.3 . .
C23 C24 H24A 120.3 . .
C26 C25 C24 119.75(16) . .
C26 C25 H25A 120.1 . .
C24 C25 H25A 120.1 . .
C25 C26 C27 121.54(15) . .
C25 C26 H26A 119.2 . .
C27 C26 H26A 119.2 . .
C26 C27 C28 119.72(15) . .
C26 C27 H27A 120.1 . .
C28 C27 H27A 120.1 . .
C23 C28 N6 109.08(12) . .
C23 C28 C27 118.59(15) . .
N6 C28 C27 132.28(14) . .
N7 C29 C30 107.96(11) . .
N7 C29 H29A 110.1 . .
C30 C29 H29A 110.1 . .
N7 C29 H29B 110.1 . .
C30 C29 H29B 110.1 . .
H29A C29 H29B 108.4 . .
C29 C30 N8 116.33(10) . .
C29 C30 H30A 108.2 . .
N8 C30 H30A 108.2 . .
C29 C30 H30B 108.2 . .
N8 C30 H30B 108.2 . .
H30A C30 H30B 107.4 . .
N8 C31 H31A 109.5 . .
N8 C31 H31B 109.5 . .
H31A C31 H31B 109.5 . .
N8 C31 H31C 109.5 . .
H31A C31 H31C 109.5 . .
H31B C31 H31C 109.5 . .
N8 C32 H32A 109.5 . .
N8 C32 H32B 109.5 . .
H32A C32 H32B 109.5 . .
N8 C32 H32C 109.5 . .
H32A C32 H32C 109.5 . .
H32B C32 H32C 109.5 . .
O4 C33 O3 126.54(14) . .
O4 C33 C34 112.04(14) . .
O3 C33 C34 121.42(14) . .
C33 C34 H34A 109.5 . .
C33 C34 H34B 109.5 . .
H34A C34 H34B 109.5 . .
C33 C34 H34C 109.5 . .
H34A C34 H34C 109.5 . .
H34B C34 H34C 109.5 . .

loop_
_geom_bond_atom_site_label_1
_geom_bond_atom_site_label_2
_geom_bond_distance
_geom_bond_site_symmetry_2
Ni1 O5 1.9971(9) .
Ni1 N8 2.0482(11) .
Ni1 O1 2.0617(10) .
Ni1 O2 2.0786(9) .
Ni1 O3 2.1503(11) .
Ni1 N7 2.1953(12) .
Ni2 O4 2.0076(10) .
Ni2 O4 2.0076(10) 2_755
Ni2 N4 2.0486(11) .
Ni2 N4 2.0487(11) 2_755
Ni2 O2 2.1402(9) .
Ni2 O2 2.1403(9) 2_755
O1 C1 1.3444(16) .
O2 C10 1.3406(16) .
O3 C33 1.3000(19) .
O4 C33 1.2465(17) .
O5 H5A 0.8501 .
O5 H5C 0.8500 .
N1 N2 1.2958(16) .
N1 C15 1.370(2) .
N2 N3 1.2824(16) .
N2 C2 1.4679(18) .
N3 C20 1.3822(19) .
N4 N5 1.3566(16) .
N4 C23 1.4161(18) .
N5 N6 1.3283(16) .
N5 C11 1.5185(19) .
N6 C28 1.426(2) .
N7 C29 1.4185(16) .
N7 C8 1.4468(16) .
N7 C7 1.5463(18) .
N8 C32 1.4737(18) .
N8 C31 1.5060(18) .
N8 C30 1.5528(18) .
C1 C2 1.3764(18) .
C1 C6 1.472(2) .
C2 C3 1.418(2) .
C3 C4 1.427(2) .
C3 H3B 0.9500 .
C4 C5 1.3518(19) .
C4 C21 1.532(2) .
C5 C6 1.4078(19) .
C5 H5B 0.9500 .
C6 C7 1.4540(18) .
C7 H7A 0.9900 .
C7 H7B 0.9900 .
C8 C9 1.5456(19) .
C8 H8A 0.9900 .
C8 H8B 0.9900 .
C9 C14 1.4068(19) .
C9 C10 1.506(2) .
C10 C11 1.4429(18) .
C11 C12 1.4076(19) .
C12 C13 1.471(2) .
C12 H12A 0.9500 .
C13 C14 1.426(2) .
C13 C22 1.522(2) .
C14 H14A 0.9500 .
C15 C20 1.3261(19) .
C15 C16 1.433(2) .
C16 C17 1.362(2) .
C16 H16A 0.9500 .
C17 C18 1.337(2) .
C17 H17A 0.9500 .
C18 C19 1.384(2) .
C18 H18A 0.9500 .
C19 C20 1.410(2) .
C19 H19A 0.9500 .
C21 H21A 0.9800 .
C21 H21B 0.9800 .
C21 H21C 0.9800 .
C22 H22A 0.9800 .
C22 H22B 0.9800 .
C22 H22C 0.9800 .
C23 C28 1.392(2) .
C23 C24 1.473(2) .
C24 C25 1.405(2) .
C24 H24A 0.9500 .
C25 C26 1.403(3) .
C25 H25A 0.9500 .
C26 C27 1.424(3) .
C26 H26A 0.9500 .
C27 C28 1.454(2) .
C27 H27A 0.9500 .
C29 C30 1.5170(19) .
C29 H29A 0.9900 .
C29 H29B 0.9900 .
C30 H30A 0.9900 .
C30 H30B 0.9900 .
C31 H31A 0.9800 .
C31 H31B 0.9800 .
C31 H31C 0.9800 .
C32 H32A 0.9800 .
C32 H32B 0.9800 .
C32 H32C 0.9800 .
C33 C34 1.545(2) .
C34 H34A 0.9800 .
C34 H34B 0.9800 .
C34 H34C 0.9800 .

loop_
_geom_torsion_atom_site_label_1
_geom_torsion_atom_site_label_2
_geom_torsion_atom_site_label_3
_geom_torsion_atom_site_label_4
_geom_torsion
C15 N1 N2 N3 -1.02(16)
C15 N1 N2 C2 -174.92(13)
N1 N2 N3 C20 0.78(16)
C2 N2 N3 C20 174.76(12)
C23 N4 N5 N6 1.24(14)
Ni2 N4 N5 N6 -173.43(8)
C23 N4 N5 C11 -172.69(11)
Ni2 N4 N5 C11 12.65(15)
N4 N5 N6 C28 -0.18(14)
C11 N5 N6 C28 173.97(11)
Ni1 O1 C1 C2 -147.77(11)
Ni1 O1 C1 C6 29.84(18)
O1 C1 C2 C3 170.59(13)
C6 C1 C2 C3 -7.30(19)
O1 C1 C2 N2 -8.1(2)
C6 C1 C2 N2 173.97(12)
N3 N2 C2 C1 139.50(14)
N1 N2 C2 C1 -47.2(2)
N3 N2 C2 C3 -39.2(2)
N1 N2 C2 C3 134.06(15)
C1 C2 C3 C4 3.1(2)
N2 C2 C3 C4 -178.21(13)
C2 C3 C4 C5 2.3(2)
C2 C3 C4 C21 -178.97(15)
C3 C4 C5 C6 -2.4(2)
C21 C4 C5 C6 178.74(14)
C4 C5 C6 C7 177.59(13)
C4 C5 C6 C1 -2.5(2)
O1 C1 C6 C5 -170.27(13)
C2 C1 C6 C5 7.5(2)
O1 C1 C6 C7 9.7(2)
C2 C1 C6 C7 -172.59(12)
C5 C6 C7 N7 119.72(14)
C1 C6 C7 N7 -60.22(16)
C29 N7 C7 C6 -59.71(15)
C8 N7 C7 C6 -176.49(12)
Ni1 N7 C7 C6 62.49(13)
C29 N7 C8 C9 56.87(14)
C7 N7 C8 C9 175.41(10)
Ni1 N7 C8 C9 -62.76(12)
N7 C8 C9 C14 -125.34(12)
N7 C8 C9 C10 54.28(15)
Ni1 O2 C10 C11 141.57(9)
Ni2 O2 C10 C11 -39.43(13)
Ni1 O2 C10 C9 -37.29(14)
Ni2 O2 C10 C9 141.71(9)
C14 C9 C10 O2 -176.85(11)
C8 C9 C10 O2 3.54(17)
C14 C9 C10 C11 4.26(17)
C8 C9 C10 C11 -175.34(11)
O2 C10 C11 C12 175.02(11)
C9 C10 C11 C12 -6.07(17)
O2 C10 C11 N5 -10.27(17)
C9 C10 C11 N5 168.64(10)
N6 N5 C11 C12 28.77(17)
N4 N5 C11 C12 -157.85(12)
N6 N5 C11 C10 -146.05(12)
N4 N5 C11 C10 27.33(17)
C10 C11 C12 C13 3.30(19)
N5 C11 C12 C13 -171.64(11)
C11 C12 C13 C14 1.63(19)
C11 C12 C13 C22 178.72(13)
C10 C9 C14 C13 0.52(18)
C8 C9 C14 C13 -179.85(11)
C12 C13 C14 C9 -3.48(19)
C22 C13 C14 C9 179.33(12)
N2 N1 C15 C20 0.82(16)
N2 N1 C15 C16 -177.28(16)
C20 C15 C16 C17 0.1(2)
N1 C15 C16 C17 178.05(16)
C15 C16 C17 C18 -0.7(2)
C16 C17 C18 C19 0.8(2)
C17 C18 C19 C20 -0.4(2)
N1 C15 C20 N3 -0.37(16)
C16 C15 C20 N3 178.06(13)
N1 C15 C20 C19 -178.17(13)
C16 C15 C20 C19 0.3(2)
N2 N3 C20 C15 -0.22(16)
N2 N3 C20 C19 177.09(16)
C18 C19 C20 C15 -0.1(2)
C18 C19 C20 N3 -177.22(15)
N5 N4 C23 C28 -1.75(13)
Ni2 N4 C23 C28 171.58(9)
N5 N4 C23 C24 176.17(13)
Ni2 N4 C23 C24 -10.5(2)
C28 C23 C24 C25 -0.4(2)
N4 C23 C24 C25 -178.05(13)
C23 C24 C25 C26 -0.7(2)
C24 C25 C26 C27 0.9(2)
C25 C26 C27 C28 -0.1(2)
N4 C23 C28 N6 1.66(14)
C24 C23 C28 N6 -176.58(11)
N4 C23 C28 C27 179.47(12)
C24 C23 C28 C27 1.22(19)
N5 N6 C28 C23 -0.96(14)
N5 N6 C28 C27 -178.36(15)
C26 C27 C28 C23 -1.0(2)
C26 C27 C28 N6 176.19(14)
C8 N7 C29 C30 -147.94(11)
C7 N7 C29 C30 96.64(13)
Ni1 N7 C29 C30 -27.26(12)
N7 C29 C30 N8 50.29(16)
C32 N8 C30 C29 -161.24(12)
C31 N8 C30 C29 78.75(14)
Ni1 N8 C30 C29 -44.09(13)
Ni2 O4 C33 O3 -7.6(2)
Ni2 O4 C33 C34 172.39(16)
Ni1 O3 C33 O4 -5.2(3)
Ni1 O3 C33 C34 174.87(18)
